data_2240642
loop_
_publ_author_name
'Chen, Zhiwei'
'Moxey, Graeme J.'

_publ_section_title
;
 Crystal structure of
 (<i>E</i>)-1-(4-<i>tert</i>-butylphenyl)-2-(4-iodophenyl)ethene
;
_journal_issue 5
_journal_name_full 'Acta Crystallographica Section E'
_journal_page_first o309
_journal_page_last o310
_journal_paper_doi 10.1107/S2056989015007185
_journal_volume 71
_journal_year 2015
_chemical_formula_iupac 'C18 H19 I'
_chemical_formula_moiety 'C18 H19 I'
_chemical_formula_sum 'C18 H19 I'
_chemical_formula_weight 362.23
_chemical_name_systematic
;
(<i>E</i>)-1-(4-<i>tert</i>-Butylphenyl)-2-(4-iodophenyl)ethene
;
_space_group_crystal_system orthorhombic
_space_group_IT_number 29
_space_group_name_Hall 'P 2c -2ac'
_space_group_name_H-M_alt 'P c a 21'
_symmetry_space_group_name_Hall 'P 2c -2ac'
_symmetry_space_group_name_H-M 'P c a 21'
_atom_sites_solution_hydrogens geom
_atom_sites_solution_primary direct
_atom_sites_solution_secondary difmap
_cell_angle_alpha 90
_cell_angle_beta 90
_cell_angle_gamma 90
_cell_formula_units_Z 8
_cell_length_a 32.5385(9)
_cell_length_b 6.10513(15)
_cell_length_c 15.8615(3)
_cell_measurement_reflns_used 4062
_cell_measurement_temperature 150.01(10)
_cell_measurement_theta_max 71.6510
_cell_measurement_theta_min 2.7340
_cell_volume 3150.92(13)
_computing_cell_refinement
;
CrysAlis Pro (Agilent, 2014)
;
_computing_data_collection
;
CrysAlis Pro (Agilent, 2014)
;
_computing_data_reduction
;
CrysAlis Pro (Agilent, 2014)
;
_computing_molecular_graphics
;
OLEX2 (Dolomanov <i>et al.</i>,  2009)
;
_computing_publication_material
;
OLEX2 (Dolomanov <i>et al.</i>,  2009)
;
_computing_structure_refinement
;
SHELXL2013 (Sheldrick, 2015)
;
_computing_structure_solution
;
SHELXS97 (Sheldrick, 2008)
;
_diffrn_ambient_temperature 150.0(10)
_diffrn_detector_area_resol_mean 8.1297
_diffrn_measured_fraction_theta_full 0.993
_diffrn_measured_fraction_theta_max 0.990
_diffrn_measurement_device 'four-circle diffractometer'
_diffrn_measurement_device_type 'Agilent SuperNova (Dual, Cu at zero, EosS2)'
_diffrn_measurement_method '\w scans'
_diffrn_radiation_monochromator mirror
_diffrn_radiation_type CuK\a
_diffrn_radiation_wavelength 1.54184
_diffrn_reflns_av_R_equivalents 0.0331
_diffrn_reflns_limit_h_max 40
_diffrn_reflns_limit_h_min -36
_diffrn_reflns_limit_k_max 7
_diffrn_reflns_limit_k_min -7
_diffrn_reflns_limit_l_max 19
_diffrn_reflns_limit_l_min -7
_diffrn_reflns_number 10293
_diffrn_reflns_theta_full 67.684
_diffrn_reflns_theta_max 72.248
_diffrn_reflns_theta_min 3.892
_exptl_absorpt_coefficient_mu 15.825
_exptl_absorpt_correction_T_max 0.966
_exptl_absorpt_correction_T_min 0.854
_exptl_absorpt_correction_type analytical
_exptl_absorpt_process_details
;
(CrysAlis PRO; Agilent, 2014)
;
_exptl_crystal_colour colourless
_exptl_crystal_density_diffrn 1.527
_exptl_crystal_description needle
_exptl_crystal_F_000 1440
_exptl_crystal_size_max 0.1586
_exptl_crystal_size_mid 0.0536
_exptl_crystal_size_min 0.0221
_refine_diff_density_max 2.086
_refine_diff_density_min -1.306
_refine_ls_abs_structure_details
;
Flack (1983), 570 Friedel pairs
;
_refine_ls_abs_structure_Flack 0.48(2)
_refine_ls_extinction_method none
_refine_ls_goodness_of_fit_ref 1.037
_refine_ls_hydrogen_treatment constr
_refine_ls_matrix_type full
_refine_ls_number_parameters 350
_refine_ls_number_reflns 3770
_refine_ls_number_restraints 67
_refine_ls_restrained_S_all 1.040
_refine_ls_R_factor_all 0.0526
_refine_ls_R_factor_gt 0.0495
_refine_ls_shift/su_max 0.001
_refine_ls_shift/su_mean 0.000
_refine_ls_structure_factor_coef Fsqd
_refine_ls_weighting_details 'w=1/[\s^2^(Fo^2^)+(0.0776P)^2^+7.7934P] where P=(Fo^2^+2Fc^2^)/3'
_refine_ls_weighting_scheme calc
_refine_ls_wR_factor_gt 0.1298
_refine_ls_wR_factor_ref 0.1326
_reflns_number_gt 3559
_reflns_number_total 3770
_reflns_threshold_expression 'I > 2\s(I)'
_cod_data_source_file su5108sup1.cf
_cod_data_source_block I
_cod_original_cell_volume 3150.91(14)
_cod_database_code 2240642
_shelx_space_group_comment
;
The symmetry employed for this shelxl refinement is uniquely defined
by the following loop, which should always be used as a source of
symmetry information in preference to the above space-group names.
They are only intended as comments.
;

loop_
_space_group_symop_operation_xyz
'x, y, z'
'-x, -y, z+1/2'
'-x+1/2, y, z+1/2'
'x+1/2, -y, z'

loop_
_atom_site_type_symbol
_atom_site_label
_atom_site_fract_x
_atom_site_fract_y
_atom_site_fract_z
_atom_site_U_iso_or_equiv
_atom_site_adp_type
_atom_site_calc_flag
_atom_site_occupancy
I I1 0.54022(2) -0.31330(10) 0.04996(5) 0.04638(19) Uani d 1
C C1 0.4990(3) -0.1418(15) 0.1266(6) 0.0337(19) Uani d 1
C C2 0.5086(3) 0.0691(15) 0.1547(7) 0.0366(19) Uani d 1
H H2 0.5327 0.1383 0.1375 0.044 Uiso calc 1
C C3 0.4807(4) 0.1750(14) 0.2101(7) 0.041(2) Uani d 1
H H3 0.4870 0.3146 0.2297 0.049 Uiso calc 1
C C4 0.4457(3) 0.0801(18) 0.2351(6) 0.038(2) Uani d 1
C C5 0.4356(3) -0.1290(17) 0.2036(6) 0.0361(19) Uani d 1
H H5 0.4110 -0.1953 0.2195 0.043 Uiso calc 1
C C6 0.4621(3) -0.2362(16) 0.1489(7) 0.036(2) Uani d 1
H H6 0.4549 -0.3723 0.1272 0.043 Uiso calc 1
C C7 0.4158(3) 0.1806(16) 0.2943(7) 0.036(2) Uani d 1
H H7 0.3932 0.0972 0.3102 0.043 Uiso calc 1
C C8 0.4191(3) 0.3824(17) 0.3267(6) 0.038(2) Uani d 1
H H8 0.4402 0.4695 0.3060 0.046 Uiso calc 1
C C9 0.3926(3) 0.4803(15) 0.3914(5) 0.0314(18) Uani d 1
C C10 0.4042(3) 0.6749(16) 0.4264(7) 0.040(2) Uani d 1
H H10 0.4268 0.7489 0.4045 0.048 Uiso calc 1
C C11 0.3829(3) 0.7647(17) 0.4941(8) 0.043(2) Uani d 1
H H11 0.3918 0.8970 0.5168 0.051 Uiso calc 1
C C12 0.3485(3) 0.6614(15) 0.5290(6) 0.035(2) Uani d 1
C C13 0.3352(3) 0.4714(16) 0.4881(7) 0.040(2) Uani d 1
H H13 0.3114 0.4025 0.5067 0.048 Uiso calc 1
C C14 0.3563(3) 0.3835(15) 0.4213(6) 0.037(2) Uani d 1
H H14 0.3464 0.2575 0.3953 0.044 Uiso calc 1
C C15 0.3286(5) 0.743(2) 0.6106(8) 0.056(3) Uani d 1
C C16 0.3539(6) 0.657(3) 0.6841(10) 0.077(3) Uani d 1
H H16A 0.3519 0.5001 0.6862 0.116 Uiso calc 1
H H16B 0.3437 0.7178 0.7359 0.116 Uiso calc 1
H H16C 0.3821 0.6985 0.6768 0.116 Uiso calc 1
C C17 0.3247(6) 0.985(3) 0.6122(10) 0.077(4) Uani d 1
H H17A 0.3148 1.0351 0.5586 0.115 Uiso calc 1
H H17B 0.3510 1.0488 0.6236 0.115 Uiso calc 1
H H17C 0.3056 1.0266 0.6556 0.115 Uiso calc 1
C C18 0.2857(5) 0.652(3) 0.6225(10) 0.071(3) Uani d 1
H H18A 0.2873 0.5082 0.6469 0.107 Uiso calc 1
H H18B 0.2721 0.6435 0.5689 0.107 Uiso calc 1
H H18C 0.2704 0.7463 0.6594 0.107 Uiso calc 1
I I2 0.78793(2) -0.28068(15) 0.94298(6) 0.0660(3) Uani d 1
C C19 0.7487(3) -0.1295(17) 0.8555(7) 0.037(2) Uani d 1
C C20 0.7411(3) -0.230(2) 0.7792(8) 0.046(3) Uani d 1
H H20 0.7518 -0.3680 0.7677 0.055 Uiso calc 1
C C21 0.7175(4) -0.124(3) 0.7204(8) 0.064(4) Uani d 1
H H21 0.7135 -0.1904 0.6684 0.077 Uiso calc 1
C C22 0.6996(4) 0.073(3) 0.7341(10) 0.063(4) Uani d 1
C C23 0.7063(4) 0.169(2) 0.8102(12) 0.066(4) Uani d 1
H H23 0.6939 0.3027 0.8217 0.079 Uiso calc 1
C C24 0.7315(4) 0.072(2) 0.8725(8) 0.053(3) Uani d 1
H H24 0.7363 0.1425 0.9236 0.063 Uiso calc 1
C C25 0.6767(4) 0.164(3) 0.6608(12) 0.072(3) Uani d 1
H H25 0.6724 0.0661 0.6169 0.086 Uiso calc 1
C C26 0.6631(4) 0.339(3) 0.6495(11) 0.067(3) Uani d 1
H H26 0.6681 0.4387 0.6927 0.080 Uiso calc 1
C C27 0.6392(3) 0.429(2) 0.5768(8) 0.056(2) Uani d 1
C C28 0.6210(3) 0.629(2) 0.5896(7) 0.049(2) Uani d 1
H H28 0.6257 0.7007 0.6404 0.059 Uiso calc 1
C C29 0.5963(3) 0.7274(18) 0.5311(7) 0.043(2) Uani d 1
H H29 0.5840 0.8609 0.5437 0.051 Uiso calc 1
C C30 0.5893(3) 0.6305(15) 0.4530(7) 0.0351(18) Uani d 1
C C31 0.6083(3) 0.4297(16) 0.4386(8) 0.048(2) Uani d 1
H H31 0.6045 0.3588 0.3873 0.057 Uiso calc 1
C C32 0.6327(4) 0.334(2) 0.5003(10) 0.057(3) Uani d 1
H H32 0.6452 0.2004 0.4888 0.069 Uiso calc 1
C C33 0.5640(3) 0.7429(16) 0.3844(7) 0.0379(18) Uani d 1
C C34 0.5377(4) 0.578(2) 0.3364(8) 0.055(3) Uani d 1
H H34A 0.5198 0.5036 0.3752 0.082 Uiso calc 1
H H34B 0.5551 0.4729 0.3091 0.082 Uiso calc 1
H H34C 0.5215 0.6532 0.2949 0.082 Uiso calc 1
C C35 0.5934(4) 0.8569(19) 0.3232(8) 0.047(2) Uani d 1
H H35A 0.6122 0.7514 0.3003 0.070 Uiso calc 1
H H35B 0.6085 0.9683 0.3526 0.070 Uiso calc 1
H H35C 0.5780 0.9226 0.2783 0.070 Uiso calc 1
C C36 0.5344(4) 0.911(2) 0.4202(9) 0.055(3) Uani d 1
H H36A 0.5171 0.8429 0.4616 0.083 Uiso calc 1
H H36B 0.5177 0.9693 0.3756 0.083 Uiso calc 1
H H36C 0.5497 1.0278 0.4460 0.083 Uiso calc 1

loop_
_atom_site_aniso_label
_atom_site_aniso_U_11
_atom_site_aniso_U_22
_atom_site_aniso_U_33
_atom_site_aniso_U_12
_atom_site_aniso_U_13
_atom_site_aniso_U_23
I1 0.0447(3) 0.0457(3) 0.0487(3) 0.0059(2) 0.0084(3) -0.0103(3)
C1 0.037(5) 0.033(4) 0.032(4) 0.003(4) 0.000(4) 0.005(4)
C2 0.038(4) 0.032(4) 0.040(5) 0.000(4) -0.002(4) -0.002(4)
C3 0.058(6) 0.019(4) 0.045(6) 0.001(4) -0.020(5) -0.007(4)
C4 0.035(5) 0.058(6) 0.021(4) 0.014(4) 0.003(4) -0.001(4)
C5 0.029(4) 0.042(5) 0.037(5) -0.003(4) -0.003(4) 0.004(4)
C6 0.038(5) 0.033(4) 0.036(5) -0.001(4) -0.003(4) 0.000(4)
C7 0.036(5) 0.043(5) 0.030(5) -0.007(4) -0.004(4) -0.002(4)
C8 0.039(5) 0.043(5) 0.032(4) 0.003(4) -0.003(4) 0.010(4)
C9 0.029(4) 0.044(5) 0.020(4) 0.007(4) 0.001(3) 0.005(3)
C10 0.032(4) 0.048(5) 0.039(5) 0.000(4) 0.005(4) 0.010(4)
C11 0.045(5) 0.036(4) 0.048(6) -0.007(4) 0.004(5) -0.007(4)
C12 0.042(5) 0.038(4) 0.026(5) 0.008(4) 0.004(4) 0.005(4)
C13 0.037(4) 0.037(4) 0.044(5) -0.002(4) 0.011(4) 0.005(4)
C14 0.041(5) 0.032(4) 0.038(5) 0.005(4) 0.001(4) 0.006(4)
C15 0.072(6) 0.056(5) 0.040(5) 0.019(4) 0.023(4) -0.003(4)
C16 0.096(7) 0.086(8) 0.049(5) 0.027(6) 0.016(5) -0.004(5)
C17 0.097(8) 0.065(5) 0.069(8) 0.019(5) 0.034(7) -0.003(4)
C18 0.080(6) 0.082(7) 0.052(7) 0.014(5) 0.027(5) -0.001(6)
I2 0.0478(4) 0.0800(5) 0.0701(6) -0.0002(4) -0.0213(4) 0.0277(5)
C19 0.029(4) 0.041(5) 0.040(5) 0.001(4) -0.001(4) 0.007(4)
C20 0.040(6) 0.052(6) 0.046(6) 0.000(5) -0.002(5) 0.002(5)
C21 0.067(8) 0.089(10) 0.036(6) -0.029(8) -0.001(5) 0.006(7)
C22 0.037(5) 0.082(8) 0.069(7) -0.017(5) -0.003(5) 0.039(6)
C23 0.057(7) 0.040(6) 0.101(13) 0.023(5) 0.018(8) 0.025(7)
C24 0.063(7) 0.049(6) 0.047(6) 0.006(5) 0.005(6) -0.011(5)
C25 0.051(6) 0.086(6) 0.079(7) -0.014(4) -0.011(5) 0.037(5)
C26 0.047(5) 0.082(5) 0.072(6) -0.016(4) -0.013(5) 0.034(4)
C27 0.034(4) 0.076(5) 0.058(4) -0.014(4) -0.003(3) 0.026(4)
C28 0.035(4) 0.076(5) 0.036(4) -0.012(4) -0.003(4) 0.024(4)
C29 0.039(5) 0.051(5) 0.039(6) -0.008(4) 0.008(4) 0.002(4)
C30 0.034(4) 0.037(4) 0.034(5) -0.006(4) -0.007(4) 0.004(4)
C31 0.051(5) 0.036(4) 0.056(6) 0.000(4) -0.013(5) -0.002(5)
C32 0.041(5) 0.065(6) 0.066(5) -0.005(4) -0.008(4) 0.023(4)
C33 0.040(4) 0.036(3) 0.037(4) 0.006(3) -0.016(3) 0.003(3)
C34 0.059(5) 0.057(5) 0.048(5) -0.007(4) -0.015(4) -0.002(4)
C35 0.051(4) 0.042(4) 0.046(5) 0.004(4) -0.009(4) 0.003(4)
C36 0.053(5) 0.054(5) 0.059(6) 0.014(4) -0.008(4) 0.003(4)

loop_
_atom_type_symbol
_atom_type_description
_atom_type_scat_dispersion_real
_atom_type_scat_dispersion_imag
_atom_type_scat_source
C C 0.0181 0.0091 'International Tables Vol C Tables 4.2.6.8 and 6.1.1.4'
H H 0.0000 0.0000 'International Tables Vol C Tables 4.2.6.8 and 6.1.1.4'
I I -0.3257 6.8362 'International Tables Vol C Tables 4.2.6.8 and 6.1.1.4'

loop_
_exptl_crystal_face_index_h
_exptl_crystal_face_index_k
_exptl_crystal_face_index_l
_exptl_crystal_face_perp_dist
2 -4 0 0.0764
7 0 -10 0.0111
-7 0 10 0.0111
-18 -2 3 0.0462
-6 0 -10 0.0112
19 2 1 0.0332
4 0 10 0.0165
16 -2 3 0.0433
-15 0 7 0.0102
14 0 -8 0.0117
-9 0 9 0.0133
-5 4 -2 0.0768
8 0 -10 0.0127

loop_
_geom_angle_atom_site_label_1
_geom_angle_atom_site_label_2
_geom_angle_atom_site_label_3
_geom_angle
C2 C1 I1 120.2(7)
C6 C1 I1 119.9(7)
C6 C1 C2 119.9(9)
C1 C2 H2 120.9
C1 C2 C3 118.2(9)
C3 C2 H2 120.9
C2 C3 H3 119.0
C4 C3 C2 122.0(9)
C4 C3 H3 119.0
C3 C4 C5 119.1(9)
C3 C4 C7 124.4(10)
C5 C4 C7 116.5(9)
C4 C5 H5 119.9
C6 C5 C4 120.2(9)
C6 C5 H5 119.9
C1 C6 C5 120.3(9)
C1 C6 H6 119.8
C5 C6 H6 119.8
C4 C7 H7 117.6
C8 C7 C4 124.9(10)
C8 C7 H7 117.6
C7 C8 H8 116.7
C7 C8 C9 126.6(10)
C9 C8 H8 116.7
C10 C9 C8 118.4(9)
C10 C9 C14 117.6(9)
C14 C9 C8 124.0(9)
C9 C10 H10 119.4
C9 C10 C11 121.2(9)
C11 C10 H10 119.4
C10 C11 H11 119.1
C10 C11 C12 121.8(9)
C12 C11 H11 119.1
C11 C12 C15 121.8(10)
C13 C12 C11 116.0(9)
C13 C12 C15 122.1(10)
C12 C13 H13 119.0
C14 C13 C12 121.9(9)
C14 C13 H13 119.0
C9 C14 H14 119.4
C13 C14 C9 121.1(9)
C13 C14 H14 119.4
C16 C15 C12 107.8(10)
C17 C15 C12 112.0(11)
C17 C15 C16 112.2(15)
C17 C15 C18 106.5(13)
C18 C15 C12 112.1(12)
C18 C15 C16 106.1(13)
C15 C16 H16A 109.5
C15 C16 H16B 109.5
C15 C16 H16C 109.5
H16A C16 H16B 109.5
H16A C16 H16C 109.5
H16B C16 H16C 109.5
C15 C17 H17A 109.5
C15 C17 H17B 109.5
C15 C17 H17C 109.5
H17A C17 H17B 109.5
H17A C17 H17C 109.5
H17B C17 H17C 109.5
C15 C18 H18A 109.5
C15 C18 H18B 109.5
C15 C18 H18C 109.5
H18A C18 H18B 109.5
H18A C18 H18C 109.5
H18B C18 H18C 109.5
C20 C19 I2 119.6(8)
C20 C19 C24 119.7(10)
C24 C19 I2 120.7(9)
C19 C20 H20 120.4
C21 C20 C19 119.1(12)
C21 C20 H20 120.4
C20 C21 H21 118.2
C22 C21 C20 123.6(14)
C22 C21 H21 118.2
C21 C22 C23 117.1(12)
C21 C22 C25 115.0(16)
C23 C22 C25 127.8(15)
C22 C23 H23 118.9
C22 C23 C24 122.3(12)
C24 C23 H23 118.9
C19 C24 C23 118.2(12)
C19 C24 H24 120.9
C23 C24 H24 120.9
C22 C25 H25 114.7
C26 C25 C22 131(2)
C26 C25 H25 114.7
C25 C26 H26 114.8
C25 C26 C27 130.5(18)
C27 C26 H26 114.8
C28 C27 C26 115.9(14)
C32 C27 C26 127.8(14)
C32 C27 C28 116.3(11)
C27 C28 H28 118.5
C29 C28 C27 123.0(12)
C29 C28 H28 118.5
C28 C29 H29 119.6
C28 C29 C30 120.9(11)
C30 C29 H29 119.6
C29 C30 C33 122.1(9)
C31 C30 C29 116.6(10)
C31 C30 C33 121.2(10)
C30 C31 H31 119.7
C32 C31 C30 120.5(12)
C32 C31 H31 119.7
C27 C32 C31 122.6(13)
C27 C32 H32 118.7
C31 C32 H32 118.7
C30 C33 C35 108.6(8)
C34 C33 C30 111.2(9)
C34 C33 C35 109.6(10)
C36 C33 C30 112.3(9)
C36 C33 C34 106.1(10)
C36 C33 C35 109.0(9)
C33 C34 H34A 109.5
C33 C34 H34B 109.5
C33 C34 H34C 109.5
H34A C34 H34B 109.5
H34A C34 H34C 109.5
H34B C34 H34C 109.5
C33 C35 H35A 109.5
C33 C35 H35B 109.5
C33 C35 H35C 109.5
H35A C35 H35B 109.5
H35A C35 H35C 109.5
H35B C35 H35C 109.5
C33 C36 H36A 109.5
C33 C36 H36B 109.5
C33 C36 H36C 109.5
H36A C36 H36B 109.5
H36A C36 H36C 109.5
H36B C36 H36C 109.5

loop_
_geom_bond_atom_site_label_1
_geom_bond_atom_site_label_2
_geom_bond_distance
I1 C1 2.091(10)
C1 C2 1.398(13)
C1 C6 1.379(14)
C2 H2 0.9300
C2 C3 1.420(16)
C3 H3 0.9300
C3 C4 1.339(16)
C4 C5 1.410(15)
C4 C7 1.485(14)
C5 H5 0.9300
C5 C6 1.386(15)
C6 H6 0.9300
C7 H7 0.9300
C7 C8 1.339(15)
C8 H8 0.9300
C8 C9 1.467(13)
C9 C10 1.364(14)
C9 C14 1.402(13)
C10 H10 0.9300
C10 C11 1.391(15)
C11 H11 0.9300
C11 C12 1.399(15)
C12 C13 1.397(14)
C12 C15 1.532(14)
C13 H13 0.9300
C13 C14 1.372(15)
C14 H14 0.9300
C15 C16 1.52(2)
C15 C17 1.48(2)
C15 C18 1.51(2)
C16 H16A 0.9600
C16 H16B 0.9600
C16 H16C 0.9600
C17 H17A 0.9600
C17 H17B 0.9600
C17 H17C 0.9600
C18 H18A 0.9600
C18 H18B 0.9600
C18 H18C 0.9600
I2 C19 2.099(10)
C19 C20 1.379(17)
C19 C24 1.379(15)
C20 H20 0.9300
C20 C21 1.372(19)
C21 H21 0.9300
C21 C22 1.35(2)
C22 C23 1.36(2)
C22 C25 1.490(19)
C23 H23 0.9300
C23 C24 1.41(2)
C24 H24 0.9300
C25 H25 0.9300
C25 C26 1.17(2)
C26 H26 0.9300
C26 C27 1.494(18)
C27 C28 1.37(2)
C27 C32 1.36(2)
C28 H28 0.9300
C28 C29 1.367(16)
C29 H29 0.9300
C29 C30 1.391(15)
C30 C31 1.391(14)
C30 C33 1.527(13)
C31 H31 0.9300
C31 C32 1.390(17)
C32 H32 0.9300
C33 C34 1.526(15)
C33 C35 1.530(16)
C33 C36 1.518(16)
C34 H34A 0.9600
C34 H34B 0.9600
C34 H34C 0.9600
C35 H35A 0.9600
C35 H35B 0.9600
C35 H35C 0.9600
C36 H36A 0.9600
C36 H36B 0.9600
C36 H36C 0.9600

loop_
_geom_hbond_atom_site_label_D
_geom_hbond_atom_site_label_H
_geom_hbond_atom_site_label_A
_geom_hbond_site_symmetry_A
_geom_hbond_distance_DH
_geom_hbond_distance_HA
_geom_hbond_distance_DA
_geom_hbond_angle_DHA
_geom_hbond_publ_flag
C1 I1 Cg2 2_654 2.091(10) 3.628(4) 5.676(10) 165.5(3) yes
C19 I2 Cg4 3_645 2.099(10) 3.567(4) 5.526(11) 153.6(3) yes

loop_
_geom_torsion_atom_site_label_1
_geom_torsion_atom_site_label_2
_geom_torsion_atom_site_label_3
_geom_torsion_atom_site_label_4
_geom_torsion
I1 C1 C2 C3 -176.8(7)
I1 C1 C6 C5 176.3(7)
C1 C2 C3 C4 -0.8(15)
C2 C1 C6 C5 -4.3(15)
C2 C3 C4 C5 -1.8(15)
C2 C3 C4 C7 178.6(10)
C3 C4 C5 C6 1.4(15)
C3 C4 C7 C8 3.7(16)
C4 C5 C6 C1 1.7(15)
C4 C7 C8 C9 -173.6(9)
C5 C4 C7 C8 -175.9(9)
C6 C1 C2 C3 3.9(14)
C7 C4 C5 C6 -179.0(9)
C7 C8 C9 C10 169.9(10)
C7 C8 C9 C14 -8.6(15)
C8 C9 C10 C11 -173.1(10)
C8 C9 C14 C13 173.0(9)
C9 C10 C11 C12 -0.6(17)
C10 C9 C14 C13 -5.5(14)
C10 C11 C12 C13 -4.3(16)
C10 C11 C12 C15 171.5(11)
C11 C12 C13 C14 4.2(15)
C11 C12 C15 C16 -80.3(15)
C11 C12 C15 C17 43.5(18)
C11 C12 C15 C18 163.3(11)
C12 C13 C14 C9 0.6(15)
C13 C12 C15 C16 95.2(15)
C13 C12 C15 C17 -140.9(13)
C13 C12 C15 C18 -21.2(16)
C14 C9 C10 C11 5.5(14)
C15 C12 C13 C14 -171.6(10)
I2 C19 C20 C21 -176.0(9)
I2 C19 C24 C23 178.2(9)
C19 C20 C21 C22 -3(2)
C20 C19 C24 C23 0.1(18)
C20 C21 C22 C23 1(2)
C20 C21 C22 C25 177.6(11)
C21 C22 C23 C24 1(2)
C21 C22 C25 C26 -168.3(16)
C22 C23 C24 C19 -2(2)
C22 C25 C26 C27 -178.2(12)
C23 C22 C25 C26 8(3)
C24 C19 C20 C21 2.1(17)
C25 C22 C23 C24 -174.7(12)
C25 C26 C27 C28 168.0(16)
C25 C26 C27 C32 -11(2)
C26 C27 C28 C29 -176.4(10)
C26 C27 C32 C31 177.1(12)
C27 C28 C29 C30 -2.1(16)
C28 C27 C32 C31 -1.8(17)
C28 C29 C30 C31 0.7(14)
C28 C29 C30 C33 -176.3(9)
C29 C30 C31 C32 0.0(15)
C29 C30 C33 C34 -142.2(10)
C29 C30 C33 C35 97.2(11)
C29 C30 C33 C36 -23.5(14)
C30 C31 C32 C27 0.5(18)
C31 C30 C33 C34 41.0(14)
C31 C30 C33 C35 -79.7(12)
C31 C30 C33 C36 159.7(10)
C32 C27 C28 C29 2.6(16)
C33 C30 C31 C32 177.0(10)

_cod_database_fobs_code 2240642
